data_4323267
loop_
_publ_author_name
'Hiroyasu Sugiyama'
'Yuji Hayashi'
'Hiroyuki Kawaguchi'
'Kazuyuki Tatsumi'

_publ_section_title
;
 Synthesis of Alkynechalcogenolato Complexes of Titanocene(IV) and
 Samarocene(III) and Formation of a Ti2Ni Trinuclear Cluster
 [Cp2Ti(\m-SC\\tbCPh)2]2Ni
;
_journal_name_full 'Inorganic Chemistry'
_journal_page_first 6773
_journal_page_last 6779
_journal_paper_doi 10.1021/ic980901x
_journal_volume 37
_journal_year 1998
_chemical_formula_moiety 'C26 H20 Se2 Ti '
_chemical_formula_sum 'C26 H20 Se2 Ti'
_chemical_formula_weight 538.26
_space_group_IT_number 2
_symmetry_cell_setting triclinic
_symmetry_Int_Tables_number 2
_symmetry_space_group_name_Hall '-P 1'
_symmetry_space_group_name_H-M 'P -1'
_audit_creation_date 'Wed Sep 30 09:53:00 1998'
_audit_creation_method 'from TEXRAY.INF file'
_cell_angle_alpha 106.53(5)
_cell_angle_beta 112.26(5)
_cell_angle_gamma 99.67(5)
_cell_formula_units_Z 2
_cell_length_a 10.489(6)
_cell_length_b 12.595(7)
_cell_length_c 9.901(8)
_cell_measurement_reflns_used 19
_cell_measurement_temperature 296.2
_cell_measurement_theta_max 15.0
_cell_measurement_theta_min 14.8
_cell_volume 1103.0(15)
_computing_cell_refinement 'Rigaku/AFC Diffractometer Control'
_computing_data_collection 'Rigaku/AFC Diffractometer Control'
_computing_data_reduction teXsan
_computing_publication_material teXsan
_computing_structure_refinement teXsan
_computing_structure_solution SHELXS86
_diffrn_ambient_temperature 296.2
_diffrn_measurement_device_type 'Rigaku AFC7R'
_diffrn_measurement_method \w-2\q
_diffrn_orient_matrix_UB_11 -0.06137
_diffrn_orient_matrix_UB_12 0.01693
_diffrn_orient_matrix_UB_13 0.05486
_diffrn_orient_matrix_UB_21 -0.02118
_diffrn_orient_matrix_UB_22 0.06035
_diffrn_orient_matrix_UB_23 -0.04499
_diffrn_orient_matrix_UB_31 -0.08678
_diffrn_orient_matrix_UB_32 -0.06053
_diffrn_orient_matrix_UB_33 -0.09438
_diffrn_radiation_detector 'scintillation counter'
_diffrn_radiation_monochromator graphite
_diffrn_radiation_source 'Rigaku rotating anode'
_diffrn_radiation_type 'Mo K\a'
_diffrn_radiation_wavelength 0.7107
_diffrn_reflns_av_R_equivalents 0.000
_diffrn_reflns_av_sigmaI/netI 0.085
_diffrn_reflns_limit_h_max 0
_diffrn_reflns_limit_h_min -12
_diffrn_reflns_limit_k_max 14
_diffrn_reflns_limit_k_min -14
_diffrn_reflns_limit_l_max 11
_diffrn_reflns_limit_l_min -10
_diffrn_reflns_number 4117
_diffrn_reflns_reduction_process 'Lp corrections applied'
_diffrn_reflns_theta_max 25.00
_diffrn_reflns_theta_min 2.21
_diffrn_standards_decay_% 0.55
_diffrn_standards_interval_count 150
_diffrn_standards_number 3
_exptl_absorpt_coefficient_mu 3.698
_exptl_absorpt_correction_T_max 0.999
_exptl_absorpt_correction_T_min 0.514
_exptl_absorpt_correction_type psi-scan
_exptl_absorpt_process_details '(North, Phillips & Mathews, 1968)'
_exptl_crystal_colour green
_exptl_crystal_density_diffrn 1.620
_exptl_crystal_density_method 'not measured'
_exptl_crystal_description plate
_exptl_crystal_F_000 532.00
_exptl_crystal_size_max 0.500
_exptl_crystal_size_mid 0.400
_exptl_crystal_size_min 0.100
_refine_diff_density_max 0.57
_refine_diff_density_min -0.36
_refine_ls_extinction_method none
_refine_ls_goodness_of_fit_ref 1.538
_refine_ls_matrix_type full
_refine_ls_number_constraints 0
_refine_ls_number_parameters 262
_refine_ls_number_reflns 2151
_refine_ls_number_restraints 0
_refine_ls_R_factor_all 0.0000
_refine_ls_R_factor_gt 0.0000
_refine_ls_shift/su_max 0.0080
_refine_ls_shift/su_mean 0.0010
_refine_ls_structure_factor_coef F
_refine_ls_weighting_details 'w = 1/[\s^2^(Fo) + 0.00016|Fo|^2^]'
_refine_ls_weighting_scheme calc
_refine_ls_wR_factor_gt 0.0000
_refine_ls_wR_factor_ref 0.0420
_reflns_number_gt 0
_reflns_number_total 4117
_reflns_threshold_expression >2.0sigma(I)
_cod_data_source_file ic980901x_2.cif
_cod_data_source_block Cp2Ti(SeCCPh)2
_cod_original_cell_volume 1103(1)
_cod_original_sg_symbol_H-M 'P -1 '
_cod_original_formula_sum 'C26 H20 Se2 Ti '
_cod_database_code 4323267

loop_
_symmetry_equiv_pos_as_xyz
x,y,z
-x,-y,-z

loop_
_atom_site_label
_atom_site_type_symbol
_atom_site_fract_x
_atom_site_fract_y
_atom_site_fract_z
_atom_site_U_iso_or_equiv
_atom_site_adp_type
_atom_site_occupancy
_atom_site_calc_flag
_atom_site_refinement_flags
_atom_site_disorder_assembly
_atom_site_disorder_group
Se(1) Se 0.30967(10) 0.05713(7) -0.00279(9) 0.0593(3) Uani 1.00 d . . .
Se(2) Se 0.55086(9) 0.34855(7) 0.34496(10) 0.0642(3) Uani 1.00 d . . .
Ti Ti 0.3331(1) 0.1774(1) 0.2701(1) 0.0496(4) Uani 1.00 d . . .
C(1) C 0.2117(9) 0.1189(7) -0.1426(9) 0.059(3) Uani 1.00 d . . .
C(2) C 0.1442(9) 0.1603(7) -0.2292(9) 0.060(3) Uani 1.00 d . . .
C(3) C 0.0728(9) 0.2210(7) -0.3213(9) 0.054(3) Uani 1.00 d . . .
C(4) C 0.119(1) 0.3421(8) -0.2588(9) 0.080(3) Uani 1.00 d . . .
C(5) C 0.050(1) 0.4028(8) -0.343(1) 0.094(4) Uani 1.00 d . . .
C(6) C -0.065(1) 0.343(1) -0.491(1) 0.086(4) Uani 1.00 d . . .
C(7) C -0.1086(10) 0.2249(10) -0.554(1) 0.079(3) Uani 1.00 d . . .
C(8) C -0.0433(9) 0.1631(7) -0.4707(9) 0.062(3) Uani 1.00 d . . .
C(9) C 0.4808(9) 0.4511(7) 0.2566(10) 0.062(3) Uani 1.00 d . . .
C(10) C 0.4332(10) 0.5153(7) 0.2022(10) 0.062(3) Uani 1.00 d . . .
C(11) C 0.3593(10) 0.5855(6) 0.1297(9) 0.057(3) Uani 1.00 d . . .
C(12) C 0.415(1) 0.6475(8) 0.060(1) 0.073(3) Uani 1.00 d . . .
C(13) C 0.343(1) 0.7145(8) -0.009(1) 0.088(4) Uani 1.00 d . . .
C(14) C 0.210(1) 0.7161(8) -0.013(1) 0.085(4) Uani 1.00 d . . .
C(15) C 0.156(1) 0.6570(8) 0.057(1) 0.083(4) Uani 1.00 d . . .
C(16) C 0.228(1) 0.5922(7) 0.129(1) 0.070(3) Uani 1.00 d . . .
C(17) C 0.327(2) 0.064(2) 0.419(3) 0.129(7) Uani 1.00 d . . .
C(18) C 0.348(3) 0.001(1) 0.299(2) 0.150(6) Uani 1.00 d . . .
C(19) C 0.481(3) 0.058(2) 0.322(2) 0.150(9) Uani 1.00 d . . .
C(20) C 0.537(1) 0.154(2) 0.452(2) 0.126(7) Uani 1.00 d . . .
C(21) C 0.446(2) 0.158(1) 0.512(1) 0.109(5) Uani 1.00 d . . .
C(22) C 0.0928(8) 0.1633(7) 0.1098(9) 0.060(3) Uani 1.00 d . . .
C(23) C 0.1813(8) 0.2754(7) 0.1523(9) 0.054(3) Uani 1.00 d . . .
C(24) C 0.2379(9) 0.3332(6) 0.3168(9) 0.062(3) Uani 1.00 d . . .
C(25) C 0.1864(9) 0.2572(8) 0.3741(9) 0.068(3) Uani 1.00 d . . .
C(26) C 0.0965(9) 0.1501(7) 0.2461(10) 0.067(3) Uani 1.00 d . . .

loop_
_atom_site_aniso_label
_atom_site_aniso_U_11
_atom_site_aniso_U_22
_atom_site_aniso_U_33
_atom_site_aniso_U_12
_atom_site_aniso_U_13
_atom_site_aniso_U_23
Se(1) 0.0734(7) 0.0554(5) 0.0453(5) 0.0254(5) 0.0224(5) 0.0178(4)
Se(2) 0.0543(6) 0.0564(6) 0.0677(6) 0.0101(5) 0.0212(5) 0.0179(5)
Ti 0.0566(9) 0.0472(9) 0.0380(8) 0.0107(7) 0.0168(7) 0.0165(7)
C(1) 0.076(6) 0.058(5) 0.043(5) 0.028(5) 0.025(5) 0.018(4)
C(2) 0.078(7) 0.054(5) 0.045(5) 0.015(5) 0.028(5) 0.017(4)
C(3) 0.074(6) 0.053(5) 0.051(5) 0.024(5) 0.038(5) 0.027(4)
C(4) 0.130(9) 0.065(6) 0.054(5) 0.032(6) 0.049(6) 0.025(5)
C(5) 0.14(1) 0.067(7) 0.094(8) 0.041(7) 0.062(8) 0.040(6)
C(6) 0.089(8) 0.096(8) 0.110(9) 0.052(7) 0.053(7) 0.068(8)
C(7) 0.056(6) 0.118(9) 0.067(6) 0.025(6) 0.023(5) 0.048(7)
C(8) 0.059(6) 0.070(6) 0.055(5) 0.011(5) 0.024(5) 0.029(5)
C(9) 0.065(6) 0.050(6) 0.070(6) 0.011(5) 0.036(5) 0.019(5)
C(10) 0.070(6) 0.049(6) 0.060(6) 0.009(5) 0.038(5) 0.005(5)
C(11) 0.067(6) 0.039(5) 0.057(5) 0.009(4) 0.028(5) 0.009(4)
C(12) 0.088(7) 0.069(6) 0.078(6) 0.023(6) 0.058(6) 0.023(5)
C(13) 0.14(1) 0.068(7) 0.088(7) 0.041(7) 0.075(8) 0.039(6)
C(14) 0.111(9) 0.064(7) 0.088(7) 0.041(7) 0.048(7) 0.030(6)
C(15) 0.080(7) 0.067(7) 0.110(8) 0.031(6) 0.050(7) 0.032(6)
C(16) 0.071(7) 0.058(6) 0.084(6) 0.012(5) 0.044(6) 0.022(5)
C(17) 0.11(1) 0.16(2) 0.18(2) 0.04(1) 0.06(1) 0.14(1)
C(18) 0.18(2) 0.056(8) 0.09(1) 0.00(1) -0.05(1) 0.034(8)
C(19) 0.26(2) 0.21(2) 0.08(1) 0.20(2) 0.09(1) 0.10(1)
C(20) 0.084(9) 0.19(2) 0.14(1) 0.04(1) 0.028(10) 0.14(1)
C(21) 0.19(2) 0.086(9) 0.035(6) 0.04(1) 0.026(8) 0.030(6)
C(22) 0.054(5) 0.055(5) 0.064(5) 0.016(4) 0.023(5) 0.021(4)
C(23) 0.053(5) 0.048(5) 0.071(5) 0.022(4) 0.032(5) 0.025(4)
C(24) 0.071(6) 0.040(5) 0.069(6) 0.012(4) 0.040(5) 0.008(4)
C(25) 0.077(7) 0.075(6) 0.053(5) 0.016(5) 0.042(5) 0.012(5)
C(26) 0.066(6) 0.063(6) 0.072(6) 0.005(5) 0.043(5) 0.020(5)

loop_
_atom_type_symbol
_atom_type_description
_atom_type_scat_dispersion_real
_atom_type_scat_dispersion_imag
_atom_type_scat_source
C C 0.003 0.002
;International Tables for Crystallography
(1992, Vol. C, Tables 4.2.6.8 and 6.1.1.1)
;
H H 0.000 0.000
;International Tables for Crystallography
(1992, Vol. C, Table 6.1.1.2)
;
Se Se -0.093 2.226
;International Tables for Crystallography
(1992, Vol. C, Tables 4.2.6.8 and 6.1.1.1)
;
Ti Ti 0.278 0.446
;International Tables for Crystallography
(1992, Vol. C, Tables 4.2.6.8 and 6.1.1.1)
;

loop_
_geom_angle_atom_site_label_1
_geom_angle_atom_site_label_2
_geom_angle_atom_site_label_3
_geom_angle
_geom_angle_site_symmetry_1
_geom_angle_site_symmetry_2
_geom_angle_site_symmetry_3
_geom_angle_publ_flag
Ti Se(1) C(1) 107.2(2) 1_555 1_555 1_555 yes
Ti Se(2) C(9) 107.8(3) 1_555 1_555 1_555 yes
Se(1) Ti Se(2) 96.71(5) 1_555 1_555 1_555 yes
Se(1) Ti C(17) 112.1(7) 1_555 1_555 1_555 yes
Se(1) Ti C(18) 79.6(6) 1_555 1_555 1_555 yes
Se(1) Ti C(19) 75.3(4) 1_555 1_555 1_555 yes
Se(1) Ti C(20) 104.5(6) 1_555 1_555 1_555 yes
Se(1) Ti C(21) 129.2(3) 1_555 1_555 1_555 yes
Se(1) Ti C(22) 80.7(2) 1_555 1_555 1_555 yes
Se(1) Ti C(23) 89.7(2) 1_555 1_555 1_555 yes
Se(1) Ti C(24) 124.1(2) 1_555 1_555 1_555 yes
Se(1) Ti C(25) 138.0(2) 1_555 1_555 1_555 yes
Se(1) Ti C(26) 107.2(2) 1_555 1_555 1_555 yes
Se(2) Ti C(17) 124.9(5) 1_555 1_555 1_555 yes
Se(2) Ti C(18) 124.7(6) 1_555 1_555 1_555 yes
Se(2) Ti C(19) 91.8(7) 1_555 1_555 1_555 yes
Se(2) Ti C(20) 73.4(3) 1_555 1_555 1_555 yes
Se(2) Ti C(21) 91.9(5) 1_555 1_555 1_555 yes
Se(2) Ti C(22) 122.4(2) 1_555 1_555 1_555 yes
Se(2) Ti C(23) 88.3(2) 1_555 1_555 1_555 yes
Se(2) Ti C(24) 79.7(2) 1_555 1_555 1_555 yes
Se(2) Ti C(25) 106.5(2) 1_555 1_555 1_555 yes
Se(2) Ti C(26) 137.3(2) 1_555 1_555 1_555 yes
C(17) Ti C(18) 33.4(5) 1_555 1_555 1_555 yes
C(17) Ti C(19) 55.1(6) 1_555 1_555 1_555 yes
C(17) Ti C(20) 54.9(4) 1_555 1_555 1_555 yes
C(17) Ti C(21) 33.6(4) 1_555 1_555 1_555 yes
C(17) Ti C(22) 108.3(4) 1_555 1_555 1_555 yes
C(17) Ti C(23) 135.1(4) 1_555 1_555 1_555 yes
C(17) Ti C(24) 115.2(6) 1_555 1_555 1_555 yes
C(17) Ti C(25) 82.6(5) 1_555 1_555 1_555 yes
C(17) Ti C(26) 78.1(4) 1_555 1_555 1_555 yes
C(18) Ti C(19) 33.4(5) 1_555 1_555 1_555 yes
C(18) Ti C(20) 55.1(5) 1_555 1_555 1_555 yes
C(18) Ti C(21) 55.3(4) 1_555 1_555 1_555 yes
C(18) Ti C(22) 111.5(5) 1_555 1_555 1_555 yes
C(18) Ti C(23) 146.1(5) 1_555 1_555 1_555 yes
C(18) Ti C(24) 146.4(8) 1_555 1_555 1_555 yes
C(18) Ti C(25) 112.4(8) 1_555 1_555 1_555 yes
C(18) Ti C(26) 94.7(8) 1_555 1_555 1_555 yes
C(19) Ti C(20) 33.0(5) 1_555 1_555 1_555 yes
C(19) Ti C(21) 54.4(4) 1_555 1_555 1_555 yes
C(19) Ti C(22) 140.3(8) 1_555 1_555 1_555 yes
C(19) Ti C(23) 165.0(4) 1_555 1_555 1_555 yes
C(19) Ti C(24) 159.3(6) 1_555 1_555 1_555 yes
C(19) Ti C(25) 136.5(4) 1_555 1_555 1_555 yes
C(19) Ti C(26) 127.9(7) 1_555 1_555 1_555 yes
C(20) Ti C(21) 32.2(4) 1_555 1_555 1_555 yes
C(20) Ti C(22) 163.2(4) 1_555 1_555 1_555 yes
C(20) Ti C(23) 157.8(5) 1_555 1_555 1_555 yes
C(20) Ti C(24) 126.6(6) 1_555 1_555 1_555 yes
C(20) Ti C(25) 115.4(6) 1_555 1_555 1_555 yes
C(20) Ti C(26) 130.5(5) 1_555 1_555 1_555 yes
C(21) Ti C(22) 133.5(6) 1_555 1_555 1_555 yes
C(21) Ti C(23) 140.7(4) 1_555 1_555 1_555 yes
C(21) Ti C(24) 106.7(4) 1_555 1_555 1_555 yes
C(21) Ti C(25) 85.2(5) 1_555 1_555 1_555 yes
C(21) Ti C(26) 99.2(6) 1_555 1_555 1_555 yes
C(22) Ti C(23) 34.6(2) 1_555 1_555 1_555 yes
C(22) Ti C(24) 57.5(3) 1_555 1_555 1_555 yes
C(22) Ti C(25) 57.3(3) 1_555 1_555 1_555 yes
C(22) Ti C(26) 34.4(2) 1_555 1_555 1_555 yes
C(23) Ti C(24) 34.9(2) 1_555 1_555 1_555 yes
C(23) Ti C(25) 57.3(3) 1_555 1_555 1_555 yes
C(23) Ti C(26) 57.7(3) 1_555 1_555 1_555 yes
C(24) Ti C(25) 34.0(2) 1_555 1_555 1_555 yes
C(24) Ti C(26) 57.6(3) 1_555 1_555 1_555 yes
C(25) Ti C(26) 35.0(3) 1_555 1_555 1_555 yes
Se(1) C(1) C(2) 176.7(8) 1_555 1_555 1_555 yes
C(1) C(2) C(3) 174.3(9) 1_555 1_555 1_555 yes
C(2) C(3) C(4) 119.2(8) 1_555 1_555 1_555 yes
C(2) C(3) C(8) 122.2(7) 1_555 1_555 1_555 yes
C(4) C(3) C(8) 118.6(8) 1_555 1_555 1_555 yes
C(3) C(4) C(5) 120.4(9) 1_555 1_555 1_555 yes
C(3) C(4) H(1) 119.8(9) 1_555 1_555 1_555 no
C(5) C(4) H(1) 119.8(10) 1_555 1_555 1_555 no
C(4) C(5) C(6) 119.7(9) 1_555 1_555 1_555 yes
C(4) C(5) H(2) 120(1) 1_555 1_555 1_555 no
C(6) C(5) H(2) 120(1) 1_555 1_555 1_555 no
C(5) C(6) C(7) 120.2(9) 1_555 1_555 1_555 yes
C(5) C(6) H(3) 119(1) 1_555 1_555 1_555 no
C(7) C(6) H(3) 119(1) 1_555 1_555 1_555 no
C(6) C(7) C(8) 120.9(9) 1_555 1_555 1_555 yes
C(6) C(7) H(4) 119(1) 1_555 1_555 1_555 no
C(8) C(7) H(4) 119(1) 1_555 1_555 1_555 no
C(3) C(8) C(7) 120.1(8) 1_555 1_555 1_555 yes
C(3) C(8) H(5) 119.9(8) 1_555 1_555 1_555 no
C(7) C(8) H(5) 120.0(9) 1_555 1_555 1_555 no
Se(2) C(9) C(10) 178.0(8) 1_555 1_555 1_555 yes
C(9) C(10) C(11) 173.7(10) 1_555 1_555 1_555 yes
C(10) C(11) C(12) 121.5(9) 1_555 1_555 1_555 yes
C(10) C(11) C(16) 120.2(8) 1_555 1_555 1_555 yes
C(12) C(11) C(16) 118.3(8) 1_555 1_555 1_555 yes
C(11) C(12) C(13) 120.7(9) 1_555 1_555 1_555 yes
C(11) C(12) H(6) 119.5(10) 1_555 1_555 1_555 no
C(13) C(12) H(6) 119.7(10) 1_555 1_555 1_555 no
C(12) C(13) C(14) 119.7(9) 1_555 1_555 1_555 yes
C(12) C(13) H(7) 120(1) 1_555 1_555 1_555 no
C(14) C(13) H(7) 120(1) 1_555 1_555 1_555 no
C(13) C(14) C(15) 119.5(10) 1_555 1_555 1_555 yes
C(13) C(14) H(8) 120(1) 1_555 1_555 1_555 no
C(15) C(14) H(8) 120(1) 1_555 1_555 1_555 no
C(14) C(15) C(16) 121.3(9) 1_555 1_555 1_555 yes
C(14) C(15) H(9) 119(1) 1_555 1_555 1_555 no
C(16) C(15) H(9) 119(1) 1_555 1_555 1_555 no
C(11) C(16) C(15) 120.4(9) 1_555 1_555 1_555 yes
C(11) C(16) H(10) 119.8(10) 1_555 1_555 1_555 no
C(15) C(16) H(10) 119(1) 1_555 1_555 1_555 no
Ti C(17) C(18) 73.9(8) 1_555 1_555 1_555 yes
Ti C(17) C(21) 73.5(6) 1_555 1_555 1_555 yes
Ti C(17) H(11) 126.0(10) 1_555 1_555 1_555 no
C(18) C(17) C(21) 107(1) 1_555 1_555 1_555 yes
C(18) C(17) H(11) 125(2) 1_555 1_555 1_555 no
C(21) C(17) H(11) 125(2) 1_555 1_555 1_555 no
Ti C(18) C(17) 72.6(8) 1_555 1_555 1_555 yes
Ti C(18) C(19) 73.7(9) 1_555 1_555 1_555 yes
Ti C(18) H(12) 126(1) 1_555 1_555 1_555 no
C(17) C(18) C(19) 107(1) 1_555 1_555 1_555 yes
C(17) C(18) H(12) 126(3) 1_555 1_555 1_555 no
C(19) C(18) H(12) 125(3) 1_555 1_555 1_555 no
Ti C(19) C(18) 72.9(9) 1_555 1_555 1_555 yes
Ti C(19) C(20) 73.1(8) 1_555 1_555 1_555 yes
Ti C(19) H(13) 125.8(9) 1_555 1_555 1_555 no
C(18) C(19) C(20) 107(1) 1_555 1_555 1_555 yes
C(18) C(19) H(13) 126(3) 1_555 1_555 1_555 no
C(20) C(19) H(13) 125(3) 1_555 1_555 1_555 no
Ti C(20) C(19) 73.9(7) 1_555 1_555 1_555 yes
Ti C(20) C(21) 73.5(7) 1_555 1_555 1_555 yes
Ti C(20) H(14) 125.3(8) 1_555 1_555 1_555 no
C(19) C(20) C(21) 108(1) 1_555 1_555 1_555 yes
C(19) C(20) H(14) 125(2) 1_555 1_555 1_555 no
C(21) C(20) H(14) 125(2) 1_555 1_555 1_555 no
Ti C(21) C(17) 72.9(6) 1_555 1_555 1_555 yes
Ti C(21) C(20) 74.3(6) 1_555 1_555 1_555 yes
Ti C(21) H(15) 125.5(8) 1_555 1_555 1_555 no
C(17) C(21) C(20) 108(1) 1_555 1_555 1_555 yes
C(17) C(21) H(15) 125(2) 1_555 1_555 1_555 no
C(20) C(21) H(15) 125(2) 1_555 1_555 1_555 no
Ti C(22) C(23) 72.1(4) 1_555 1_555 1_555 yes
Ti C(22) C(26) 72.7(5) 1_555 1_555 1_555 yes
Ti C(22) H(16) 125.6(6) 1_555 1_555 1_555 no
C(23) C(22) C(26) 108.5(7) 1_555 1_555 1_555 yes
C(23) C(22) H(16) 125.6(8) 1_555 1_555 1_555 no
C(26) C(22) H(16) 125.6(8) 1_555 1_555 1_555 no
Ti C(23) C(22) 73.3(4) 1_555 1_555 1_555 yes
Ti C(23) C(24) 73.1(5) 1_555 1_555 1_555 yes
Ti C(23) H(17) 125.9(6) 1_555 1_555 1_555 no
C(22) C(23) C(24) 107.7(7) 1_555 1_555 1_555 yes
C(22) C(23) H(17) 125.9(8) 1_555 1_555 1_555 no
C(24) C(23) H(17) 125.8(8) 1_555 1_555 1_555 no
Ti C(24) C(23) 72.0(4) 1_555 1_555 1_555 yes
Ti C(24) C(25) 73.1(5) 1_555 1_555 1_555 yes
Ti C(24) H(18) 125.8(6) 1_555 1_555 1_555 no
C(23) C(24) C(25) 108.0(7) 1_555 1_555 1_555 yes
C(23) C(24) H(18) 125.8(8) 1_555 1_555 1_555 no
C(25) C(24) H(18) 125.8(8) 1_555 1_555 1_555 no
Ti C(25) C(24) 72.9(5) 1_555 1_555 1_555 yes
Ti C(25) C(26) 72.4(5) 1_555 1_555 1_555 yes
Ti C(25) H(19) 125.5(7) 1_555 1_555 1_555 no
C(24) C(25) C(26) 108.7(7) 1_555 1_555 1_555 yes
C(24) C(25) H(19) 125.3(9) 1_555 1_555 1_555 no
C(26) C(25) H(19) 125.7(9) 1_555 1_555 1_555 no
Ti C(26) C(22) 72.9(5) 1_555 1_555 1_555 yes
Ti C(26) C(25) 72.6(5) 1_555 1_555 1_555 yes
Ti C(26) H(20) 126.2(7) 1_555 1_555 1_555 no
C(22) C(26) C(25) 107.1(7) 1_555 1_555 1_555 yes
C(22) C(26) H(20) 126.3(8) 1_555 1_555 1_555 no
C(25) C(26) H(20) 126.1(8) 1_555 1_555 1_555 no

loop_
_geom_bond_atom_site_label_1
_geom_bond_atom_site_label_2
_geom_bond_distance
_geom_bond_site_symmetry_1
_geom_bond_site_symmetry_2
_geom_bond_publ_flag
Se(1) Ti 2.588(2) 1_555 1_555 yes
Se(1) C(1) 1.838(8) 1_555 1_555 yes
Se(2) Ti 2.563(2) 1_555 1_555 yes
Se(2) C(9) 1.857(9) 1_555 1_555 yes
Ti C(17) 2.33(1) 1_555 1_555 yes
Ti C(18) 2.35(1) 1_555 1_555 yes
Ti C(19) 2.36(1) 1_555 1_555 yes
Ti C(20) 2.35(1) 1_555 1_555 yes
Ti C(21) 2.336(9) 1_555 1_555 yes
Ti C(22) 2.359(8) 1_555 1_555 yes
Ti C(23) 2.344(7) 1_555 1_555 yes
Ti C(24) 2.357(8) 1_555 1_555 yes
Ti C(25) 2.360(8) 1_555 1_555 yes
Ti C(26) 2.357(8) 1_555 1_555 yes
C(1) C(2) 1.195(10) 1_555 1_555 yes
C(2) C(3) 1.43(1) 1_555 1_555 yes
C(3) C(4) 1.389(10) 1_555 1_555 yes
C(3) C(8) 1.387(10) 1_555 1_555 yes
C(4) C(5) 1.38(1) 1_555 1_555 yes
C(5) C(6) 1.37(1) 1_555 1_555 yes
C(6) C(7) 1.36(1) 1_555 1_555 yes
C(7) C(8) 1.37(1) 1_555 1_555 yes
C(9) C(10) 1.17(1) 1_555 1_555 yes
C(10) C(11) 1.44(1) 1_555 1_555 yes
C(11) C(12) 1.38(1) 1_555 1_555 yes
C(11) C(16) 1.39(1) 1_555 1_555 yes
C(12) C(13) 1.38(1) 1_555 1_555 yes
C(13) C(14) 1.38(1) 1_555 1_555 yes
C(14) C(15) 1.35(1) 1_555 1_555 yes
C(15) C(16) 1.37(1) 1_555 1_555 yes
C(17) C(18) 1.34(2) 1_555 1_555 yes
C(17) C(21) 1.35(2) 1_555 1_555 yes
C(18) C(19) 1.35(2) 1_555 1_555 yes
C(19) C(20) 1.34(2) 1_555 1_555 yes
C(20) C(21) 1.30(2) 1_555 1_555 yes
C(22) C(23) 1.399(9) 1_555 1_555 yes
C(22) C(26) 1.394(10) 1_555 1_555 yes
C(23) C(24) 1.409(10) 1_555 1_555 yes
C(24) C(25) 1.378(10) 1_555 1_555 yes
C(25) C(26) 1.42(1) 1_555 1_555 yes

loop_
_geom_contact_atom_site_label_1
_geom_contact_atom_site_label_2
_geom_contact_distance
_geom_contact_site_symmetry_1
_geom_contact_site_symmetry_2
_geom_contact_publ_flag
Se(1) Ti 2.588(2) 1_555 1_555 ?
Se(2) Ti 2.563(2) 1_555 1_555 ?
C(6) C(25) 3.57(1) 1_555 1_554 ?
C(7) C(25) 3.41(1) 1_555 1_554 ?
C(7) C(26) 3.50(1) 1_555 1_554 ?
C(8) C(25) 3.53(1) 1_555 1_554 ?
C(17) C(19) 3.52(2) 1_555 2_656 ?
C(18) C(20) 3.55(2) 1_555 2_656 ?
C(18) C(21) 3.56(2) 1_555 2_656 ?

loop_
_geom_torsion_atom_site_label_1
_geom_torsion_atom_site_label_2
_geom_torsion_atom_site_label_3
_geom_torsion_atom_site_label_4
_geom_torsion
_geom_torsion_site_symmetry_1
_geom_torsion_site_symmetry_2
_geom_torsion_site_symmetry_3
_geom_torsion_site_symmetry_4
_geom_torsion_publ_flag
Se(1) Ti Se(2) C(9) 84.9(3) 1_555 1_555 1_555 1_555 yes
Se(1) Ti C(17) C(18) 14(1) 1_555 1_555 1_555 1_555 yes
Se(1) Ti C(17) C(21) 128(1) 1_555 1_555 1_555 1_555 yes
Se(1) Ti C(18) C(17) -166(1) 1_555 1_555 1_555 1_555 yes
Se(1) Ti C(18) C(19) 79(1) 1_555 1_555 1_555 1_555 yes
Se(1) Ti C(19) C(18) -93(1) 1_555 1_555 1_555 1_555 yes
Se(1) Ti C(19) C(20) 151(1) 1_555 1_555 1_555 1_555 yes
Se(1) Ti C(20) C(19) -28(1) 1_555 1_555 1_555 1_555 yes
Se(1) Ti C(20) C(21) -144(1) 1_555 1_555 1_555 1_555 yes
Se(1) Ti C(21) C(17) -69(1) 1_555 1_555 1_555 1_555 yes
Se(1) Ti C(21) C(20) 46(1) 1_555 1_555 1_555 1_555 yes
Se(1) Ti C(22) C(23) -103.1(5) 1_555 1_555 1_555 1_555 yes
Se(1) Ti C(22) C(26) 140.2(5) 1_555 1_555 1_555 1_555 yes
Se(1) Ti C(23) C(22) 74.0(5) 1_555 1_555 1_555 1_555 yes
Se(1) Ti C(23) C(24) -170.9(4) 1_555 1_555 1_555 1_555 yes
Se(1) Ti C(24) C(23) 11.0(5) 1_555 1_555 1_555 1_555 yes
Se(1) Ti C(24) C(25) 126.9(5) 1_555 1_555 1_555 1_555 yes
Se(1) Ti C(25) C(24) -81.5(6) 1_555 1_555 1_555 1_555 yes
Se(1) Ti C(25) C(26) 35.2(7) 1_555 1_555 1_555 1_555 yes
Se(1) Ti C(26) C(22) -41.4(5) 1_555 1_555 1_555 1_555 yes
Se(1) Ti C(26) C(25) -156.2(5) 1_555 1_555 1_555 1_555 yes
Se(1) C(1) C(2) C(3) 80(17) 1_555 1_555 1_555 1_555 yes
Se(2) Ti Se(1) C(1) -80.8(3) 1_555 1_555 1_555 1_555 yes
Se(2) Ti C(17) C(18) -101(1) 1_555 1_555 1_555 1_555 yes
Se(2) Ti C(17) C(21) 12(1) 1_555 1_555 1_555 1_555 yes
Se(2) Ti C(18) C(17) 102(1) 1_555 1_555 1_555 1_555 yes
Se(2) Ti C(18) C(19) -11(1) 1_555 1_555 1_555 1_555 yes
Se(2) Ti C(19) C(18) 170(1) 1_555 1_555 1_555 1_555 yes
Se(2) Ti C(19) C(20) 54(1) 1_555 1_555 1_555 1_555 yes
Se(2) Ti C(20) C(19) -121(1) 1_555 1_555 1_555 1_555 yes
Se(2) Ti C(20) C(21) 122(1) 1_555 1_555 1_555 1_555 yes
Se(2) Ti C(21) C(17) -169(1) 1_555 1_555 1_555 1_555 yes
Se(2) Ti C(21) C(20) -53(1) 1_555 1_555 1_555 1_555 yes
Se(2) Ti C(22) C(23) -11.0(5) 1_555 1_555 1_555 1_555 yes
Se(2) Ti C(22) C(26) -127.7(4) 1_555 1_555 1_555 1_555 yes
Se(2) Ti C(23) C(22) 170.7(5) 1_555 1_555 1_555 1_555 yes
Se(2) Ti C(23) C(24) -74.2(4) 1_555 1_555 1_555 1_555 yes
Se(2) Ti C(24) C(23) 102.1(4) 1_555 1_555 1_555 1_555 yes
Se(2) Ti C(24) C(25) -141.9(5) 1_555 1_555 1_555 1_555 yes
Se(2) Ti C(25) C(24) 39.3(5) 1_555 1_555 1_555 1_555 yes
Se(2) Ti C(25) C(26) 155.9(5) 1_555 1_555 1_555 1_555 yes
Se(2) Ti C(26) C(22) 79.5(5) 1_555 1_555 1_555 1_555 yes
Se(2) Ti C(26) C(25) -35.2(7) 1_555 1_555 1_555 1_555 yes
Se(2) C(9) C(10) C(11) -37(28) 1_555 1_555 1_555 1_555 yes
Ti Se(1) C(1) C(2) -33(12) 1_555 1_555 1_555 1_555 yes
Ti Se(2) C(9) C(10) 40(22) 1_555 1_555 1_555 1_555 yes
Ti C(17) C(18) C(19) 66(1) 1_555 1_555 1_555 1_555 yes
Ti C(17) C(21) C(20) -66.2(9) 1_555 1_555 1_555 1_555 yes
Ti C(18) C(17) C(21) -66.4(8) 1_555 1_555 1_555 1_555 yes
Ti C(18) C(19) C(20) 65.2(9) 1_555 1_555 1_555 1_555 yes
Ti C(19) C(18) C(17) -65(1) 1_555 1_555 1_555 1_555 yes
Ti C(19) C(20) C(21) 65.7(9) 1_555 1_555 1_555 1_555 yes
Ti C(20) C(19) C(18) -65(1) 1_555 1_555 1_555 1_555 yes
Ti C(20) C(21) C(17) 65.3(9) 1_555 1_555 1_555 1_555 yes
Ti C(21) C(17) C(18) 66.7(10) 1_555 1_555 1_555 1_555 yes
Ti C(21) C(20) C(19) -66.0(9) 1_555 1_555 1_555 1_555 yes
Ti C(22) C(23) C(24) -65.5(6) 1_555 1_555 1_555 1_555 yes
Ti C(22) C(26) C(25) 65.0(6) 1_555 1_555 1_555 1_555 yes
Ti C(23) C(22) C(26) 64.1(6) 1_555 1_555 1_555 1_555 yes
Ti C(23) C(24) C(25) -64.8(6) 1_555 1_555 1_555 1_555 yes
Ti C(24) C(23) C(22) 65.6(6) 1_555 1_555 1_555 1_555 yes
Ti C(24) C(25) C(26) -64.1(6) 1_555 1_555 1_555 1_555 yes
Ti C(25) C(24) C(23) 64.0(6) 1_555 1_555 1_555 1_555 yes
Ti C(25) C(26) C(22) -65.2(6) 1_555 1_555 1_555 1_555 yes
Ti C(26) C(22) C(23) -63.7(6) 1_555 1_555 1_555 1_555 yes
Ti C(26) C(25) C(24) 64.4(6) 1_555 1_555 1_555 1_555 yes
C(1) Se(1) Ti C(17) 147.1(5) 1_555 1_555 1_555 1_555 yes
C(1) Se(1) Ti C(18) 155.1(7) 1_555 1_555 1_555 1_555 yes
C(1) Se(1) Ti C(19) -171.0(8) 1_555 1_555 1_555 1_555 yes
C(1) Se(1) Ti C(20) -155.3(4) 1_555 1_555 1_555 1_555 yes
C(1) Se(1) Ti C(21) -178.9(8) 1_555 1_555 1_555 1_555 yes
C(1) Se(1) Ti C(22) 41.0(3) 1_555 1_555 1_555 1_555 yes
C(1) Se(1) Ti C(23) 7.4(3) 1_555 1_555 1_555 1_555 yes
C(1) Se(1) Ti C(24) 1.2(4) 1_555 1_555 1_555 1_555 yes
C(1) Se(1) Ti C(25) 43.0(4) 1_555 1_555 1_555 1_555 yes
C(1) Se(1) Ti C(26) 63.3(3) 1_555 1_555 1_555 1_555 yes
C(1) C(2) C(3) C(4) -3(9) 1_555 1_555 1_555 1_555 yes
C(1) C(2) C(3) C(8) 178(8) 1_555 1_555 1_555 1_555 yes
C(2) C(3) C(4) C(5) -178.2(9) 1_555 1_555 1_555 1_555 yes
C(2) C(3) C(8) C(7) 179.6(8) 1_555 1_555 1_555 1_555 yes
C(3) C(4) C(5) C(6) 0(1) 1_555 1_555 1_555 1_555 yes
C(3) C(8) C(7) C(6) -2(1) 1_555 1_555 1_555 1_555 yes
C(4) C(3) C(8) C(7) 0(1) 1_555 1_555 1_555 1_555 yes
C(4) C(5) C(6) C(7) 0(1) 1_555 1_555 1_555 1_555 yes
C(5) C(4) C(3) C(8) 0(1) 1_555 1_555 1_555 1_555 yes
C(5) C(6) C(7) C(8) 2(1) 1_555 1_555 1_555 1_555 yes
C(9) Se(2) Ti C(17) -152.2(7) 1_555 1_555 1_555 1_555 yes
C(9) Se(2) Ti C(18) 166.8(8) 1_555 1_555 1_555 1_555 yes
C(9) Se(2) Ti C(19) 160.3(5) 1_555 1_555 1_555 1_555 yes
C(9) Se(2) Ti C(20) -172.0(7) 1_555 1_555 1_555 1_555 yes
C(9) Se(2) Ti C(21) -145.3(5) 1_555 1_555 1_555 1_555 yes
C(9) Se(2) Ti C(22) 1.6(4) 1_555 1_555 1_555 1_555 yes
C(9) Se(2) Ti C(23) -4.7(3) 1_555 1_555 1_555 1_555 yes
C(9) Se(2) Ti C(24) -38.7(3) 1_555 1_555 1_555 1_555 yes
C(9) Se(2) Ti C(25) -59.7(3) 1_555 1_555 1_555 1_555 yes
C(9) Se(2) Ti C(26) -39.6(4) 1_555 1_555 1_555 1_555 yes
C(9) C(10) C(11) C(12) -146(8) 1_555 1_555 1_555 1_555 yes
C(9) C(10) C(11) C(16) 33(8) 1_555 1_555 1_555 1_555 yes
C(10) C(11) C(12) C(13) 180.0(8) 1_555 1_555 1_555 1_555 yes
C(10) C(11) C(16) C(15) -178.7(8) 1_555 1_555 1_555 1_555 yes
C(11) C(12) C(13) C(14) -2(1) 1_555 1_555 1_555 1_555 yes
C(11) C(16) C(15) C(14) 0(1) 1_555 1_555 1_555 1_555 yes
C(12) C(11) C(16) C(15) 1(1) 1_555 1_555 1_555 1_555 yes
C(12) C(13) C(14) C(15) 3(1) 1_555 1_555 1_555 1_555 yes
C(13) C(12) C(11) C(16) 0(1) 1_555 1_555 1_555 1_555 yes
C(13) C(14) C(15) C(16) -2(1) 1_555 1_555 1_555 1_555 yes
C(17) Ti C(18) C(19) -114(1) 1_555 1_555 1_555 1_555 yes
C(17) Ti C(19) C(18) 37.8(10) 1_555 1_555 1_555 1_555 yes
C(17) Ti C(19) C(20) -77.6(9) 1_555 1_555 1_555 1_555 yes
C(17) Ti C(20) C(19) 78(1) 1_555 1_555 1_555 1_555 yes
C(17) Ti C(20) C(21) -37.5(8) 1_555 1_555 1_555 1_555 yes
C(17) Ti C(21) C(20) 115(1) 1_555 1_555 1_555 1_555 yes
C(17) Ti C(22) C(23) 146.6(8) 1_555 1_555 1_555 1_555 yes
C(17) Ti C(22) C(26) 29.8(9) 1_555 1_555 1_555 1_555 yes
C(17) Ti C(23) C(22) -47(1) 1_555 1_555 1_555 1_555 yes
C(17) Ti C(23) C(24) 67(1) 1_555 1_555 1_555 1_555 yes
C(17) Ti C(24) C(23) -134.0(7) 1_555 1_555 1_555 1_555 yes
C(17) Ti C(24) C(25) -18.1(8) 1_555 1_555 1_555 1_555 yes
C(17) Ti C(25) C(24) 163.5(8) 1_555 1_555 1_555 1_555 yes
C(17) Ti C(25) C(26) -79.8(8) 1_555 1_555 1_555 1_555 yes
C(17) Ti C(26) C(22) -151.1(8) 1_555 1_555 1_555 1_555 yes
C(17) Ti C(26) C(25) 94.1(9) 1_555 1_555 1_555 1_555 yes
C(17) C(18) Ti C(19) 114(1) 1_555 1_555 1_555 1_555 yes
C(17) C(18) Ti C(20) 77.4(10) 1_555 1_555 1_555 1_555 yes
C(17) C(18) Ti C(21) 37.9(9) 1_555 1_555 1_555 1_555 yes
C(17) C(18) Ti C(22) -90(1) 1_555 1_555 1_555 1_555 yes
C(17) C(18) Ti C(23) -93(1) 1_555 1_555 1_555 1_555 yes
C(17) C(18) Ti C(24) -27(1) 1_555 1_555 1_555 1_555 yes
C(17) C(18) Ti C(25) -28(1) 1_555 1_555 1_555 1_555 yes
C(17) C(18) Ti C(26) -59(1) 1_555 1_555 1_555 1_555 yes
C(17) C(18) C(19) C(20) 0(1) 1_555 1_555 1_555 1_555 yes
C(17) C(21) Ti C(18) -37.7(9) 1_555 1_555 1_555 1_555 yes
C(17) C(21) Ti C(19) -78(1) 1_555 1_555 1_555 1_555 yes
C(17) C(21) Ti C(20) -115(1) 1_555 1_555 1_555 1_555 yes
C(17) C(21) Ti C(22) 49(1) 1_555 1_555 1_555 1_555 yes
C(17) C(21) Ti C(23) 100(1) 1_555 1_555 1_555 1_555 yes
C(17) C(21) Ti C(24) 110(1) 1_555 1_555 1_555 1_555 yes
C(17) C(21) Ti C(25) 83(1) 1_555 1_555 1_555 1_555 yes
C(17) C(21) Ti C(26) 51(1) 1_555 1_555 1_555 1_555 yes
C(17) C(21) C(20) C(19) 0(1) 1_555 1_555 1_555 1_555 yes
C(18) Ti C(17) C(21) 114(1) 1_555 1_555 1_555 1_555 yes
C(18) Ti C(19) C(20) -115(1) 1_555 1_555 1_555 1_555 yes
C(18) Ti C(20) C(19) 37(1) 1_555 1_555 1_555 1_555 yes
C(18) Ti C(20) C(21) -78.6(10) 1_555 1_555 1_555 1_555 yes
C(18) Ti C(21) C(20) 78(1) 1_555 1_555 1_555 1_555 yes
C(18) Ti C(22) C(23) -178.0(9) 1_555 1_555 1_555 1_555 yes
C(18) Ti C(22) C(26) 65.3(9) 1_555 1_555 1_555 1_555 yes
C(18) Ti C(23) C(22) 3(1) 1_555 1_555 1_555 1_555 yes
C(18) Ti C(23) C(24) 118(1) 1_555 1_555 1_555 1_555 yes
C(18) Ti C(24) C(23) -117.5(8) 1_555 1_555 1_555 1_555 yes
C(18) Ti C(24) C(25) -1.6(9) 1_555 1_555 1_555 1_555 yes
C(18) Ti C(25) C(24) 179.1(6) 1_555 1_555 1_555 1_555 yes
C(18) Ti C(25) C(26) -64.3(6) 1_555 1_555 1_555 1_555 yes
C(18) Ti C(26) C(22) -122.0(7) 1_555 1_555 1_555 1_555 yes
C(18) Ti C(26) C(25) 123.3(7) 1_555 1_555 1_555 1_555 yes
C(18) C(17) Ti C(19) -37.7(9) 1_555 1_555 1_555 1_555 yes
C(18) C(17) Ti C(20) -78(1) 1_555 1_555 1_555 1_555 yes
C(18) C(17) Ti C(21) -114(1) 1_555 1_555 1_555 1_555 yes
C(18) C(17) Ti C(22) 101(1) 1_555 1_555 1_555 1_555 yes
C(18) C(17) Ti C(23) 127(1) 1_555 1_555 1_555 1_555 yes
C(18) C(17) Ti C(24) 163(1) 1_555 1_555 1_555 1_555 yes
C(18) C(17) Ti C(25) 153(1) 1_555 1_555 1_555 1_555 yes
C(18) C(17) Ti C(26) 118(1) 1_555 1_555 1_555 1_555 yes
C(18) C(17) C(21) C(20) 0(1) 1_555 1_555 1_555 1_555 yes
C(18) C(19) Ti C(20) 115(1) 1_555 1_555 1_555 1_555 yes
C(18) C(19) Ti C(21) 79(1) 1_555 1_555 1_555 1_555 yes
C(18) C(19) Ti C(22) -38(1) 1_555 1_555 1_555 1_555 yes
C(18) C(19) Ti C(23) -99(2) 1_555 1_555 1_555 1_555 yes
C(18) C(19) Ti C(24) 105(2) 1_555 1_555 1_555 1_555 yes
C(18) C(19) Ti C(25) 53(2) 1_555 1_555 1_555 1_555 yes
C(18) C(19) Ti C(26) 7(1) 1_555 1_555 1_555 1_555 yes
C(18) C(19) C(20) C(21) 0(1) 1_555 1_555 1_555 1_555 yes
C(19) Ti C(17) C(21) 76.5(9) 1_555 1_555 1_555 1_555 yes
C(19) Ti C(20) C(21) -115(1) 1_555 1_555 1_555 1_555 yes
C(19) Ti C(21) C(20) 37.0(10) 1_555 1_555 1_555 1_555 yes
C(19) Ti C(22) C(23) -156.4(7) 1_555 1_555 1_555 1_555 yes
C(19) Ti C(22) C(26) 86.9(8) 1_555 1_555 1_555 1_555 yes
C(19) Ti C(23) C(22) 79(2) 1_555 1_555 1_555 1_555 yes
C(19) Ti C(23) C(24) -165(2) 1_555 1_555 1_555 1_555 yes
C(19) Ti C(24) C(23) 169(1) 1_555 1_555 1_555 1_555 yes
C(19) Ti C(24) C(25) -75(1) 1_555 1_555 1_555 1_555 yes
C(19) Ti C(25) C(24) 150(1) 1_555 1_555 1_555 1_555 yes
C(19) Ti C(25) C(26) -93(1) 1_555 1_555 1_555 1_555 yes
C(19) Ti C(26) C(22) -126.0(7) 1_555 1_555 1_555 1_555 yes
C(19) Ti C(26) C(25) 119.3(8) 1_555 1_555 1_555 1_555 yes
C(19) C(18) Ti C(20) -36.8(9) 1_555 1_555 1_555 1_555 yes
C(19) C(18) Ti C(21) -76.4(10) 1_555 1_555 1_555 1_555 yes
C(19) C(18) Ti C(22) 154(1) 1_555 1_555 1_555 1_555 yes
C(19) C(18) Ti C(23) 152.7(8) 1_555 1_555 1_555 1_555 yes
C(19) C(18) Ti C(24) -142(1) 1_555 1_555 1_555 1_555 yes
C(19) C(18) Ti C(25) -143(1) 1_555 1_555 1_555 1_555 yes
C(19) C(18) Ti C(26) -174(1) 1_555 1_555 1_555 1_555 yes
C(19) C(18) C(17) C(21) 0(1) 1_555 1_555 1_555 1_555 yes
C(19) C(20) Ti C(21) 115(1) 1_555 1_555 1_555 1_555 yes
C(19) C(20) Ti C(22) 77(3) 1_555 1_555 1_555 1_555 yes
C(19) C(20) Ti C(23) -156.9(10) 1_555 1_555 1_555 1_555 yes
C(19) C(20) Ti C(24) 175(1) 1_555 1_555 1_555 1_555 yes
C(19) C(20) Ti C(25) 137(1) 1_555 1_555 1_555 1_555 yes
C(19) C(20) Ti C(26) 99(1) 1_555 1_555 1_555 1_555 yes
C(20) Ti C(17) C(21) 35.9(9) 1_555 1_555 1_555 1_555 yes
C(20) Ti C(22) C(23) 147(2) 1_555 1_555 1_555 1_555 yes
C(20) Ti C(22) C(26) 30(2) 1_555 1_555 1_555 1_555 yes
C(20) Ti C(23) C(22) -155(1) 1_555 1_555 1_555 1_555 yes
C(20) Ti C(23) C(24) -40(1) 1_555 1_555 1_555 1_555 yes
C(20) Ti C(24) C(23) 162.3(6) 1_555 1_555 1_555 1_555 yes
C(20) Ti C(24) C(25) -81.8(7) 1_555 1_555 1_555 1_555 yes
C(20) Ti C(25) C(24) 118.3(6) 1_555 1_555 1_555 1_555 yes
C(20) Ti C(25) C(26) -125.0(6) 1_555 1_555 1_555 1_555 yes
C(20) Ti C(26) C(22) -168.8(8) 1_555 1_555 1_555 1_555 yes
C(20) Ti C(26) C(25) 76.4(9) 1_555 1_555 1_555 1_555 yes
C(20) C(19) Ti C(21) -36.2(8) 1_555 1_555 1_555 1_555 yes
C(20) C(19) Ti C(22) -153(1) 1_555 1_555 1_555 1_555 yes
C(20) C(19) Ti C(23) 145(1) 1_555 1_555 1_555 1_555 yes
C(20) C(19) Ti C(24) -10(3) 1_555 1_555 1_555 1_555 yes
C(20) C(19) Ti C(25) -61(2) 1_555 1_555 1_555 1_555 yes
C(20) C(19) Ti C(26) -108(1) 1_555 1_555 1_555 1_555 yes
C(20) C(21) Ti C(22) 165(1) 1_555 1_555 1_555 1_555 yes
C(20) C(21) Ti C(23) -143.5(9) 1_555 1_555 1_555 1_555 yes
C(20) C(21) Ti C(24) -133(1) 1_555 1_555 1_555 1_555 yes
C(20) C(21) Ti C(25) -160(1) 1_555 1_555 1_555 1_555 yes
C(20) C(21) Ti C(26) 167(1) 1_555 1_555 1_555 1_555 yes
C(21) Ti C(22) C(23) 120.1(6) 1_555 1_555 1_555 1_555 yes
C(21) Ti C(22) C(26) 3.4(7) 1_555 1_555 1_555 1_555 yes
C(21) Ti C(23) C(22) -98.3(10) 1_555 1_555 1_555 1_555 yes
C(21) Ti C(23) C(24) 16(1) 1_555 1_555 1_555 1_555 yes
C(21) Ti C(24) C(23) -169.0(7) 1_555 1_555 1_555 1_555 yes
C(21) Ti C(24) C(25) -53.0(8) 1_555 1_555 1_555 1_555 yes
C(21) Ti C(25) C(24) 129.8(7) 1_555 1_555 1_555 1_555 yes
C(21) Ti C(25) C(26) -113.5(7) 1_555 1_555 1_555 1_555 yes
C(21) Ti C(26) C(22) -177.5(5) 1_555 1_555 1_555 1_555 yes
C(21) Ti C(26) C(25) 67.8(6) 1_555 1_555 1_555 1_555 yes
C(21) C(17) Ti C(22) -144(1) 1_555 1_555 1_555 1_555 yes
C(21) C(17) Ti C(23) -118.0(9) 1_555 1_555 1_555 1_555 yes
C(21) C(17) Ti C(24) -82(1) 1_555 1_555 1_555 1_555 yes
C(21) C(17) Ti C(25) -92(1) 1_555 1_555 1_555 1_555 yes
C(21) C(17) Ti C(26) -127(1) 1_555 1_555 1_555 1_555 yes
C(21) C(20) Ti C(22) -38(3) 1_555 1_555 1_555 1_555 yes
C(21) C(20) Ti C(23) 87(1) 1_555 1_555 1_555 1_555 yes
C(21) C(20) Ti C(24) 59(1) 1_555 1_555 1_555 1_555 yes
C(21) C(20) Ti C(25) 21(1) 1_555 1_555 1_555 1_555 yes
C(21) C(20) Ti C(26) -16(1) 1_555 1_555 1_555 1_555 yes
C(22) Ti C(23) C(24) 115.1(7) 1_555 1_555 1_555 1_555 yes
C(22) Ti C(24) C(23) -37.6(4) 1_555 1_555 1_555 1_555 yes
C(22) Ti C(24) C(25) 78.4(5) 1_555 1_555 1_555 1_555 yes
C(22) Ti C(25) C(24) -79.1(5) 1_555 1_555 1_555 1_555 yes
C(22) Ti C(25) C(26) 37.6(5) 1_555 1_555 1_555 1_555 yes
C(22) Ti C(26) C(25) -114.7(7) 1_555 1_555 1_555 1_555 yes
C(22) C(23) Ti C(24) -115.1(7) 1_555 1_555 1_555 1_555 yes
C(22) C(23) Ti C(25) -78.4(5) 1_555 1_555 1_555 1_555 yes
C(22) C(23) Ti C(26) -36.7(4) 1_555 1_555 1_555 1_555 yes
C(22) C(23) C(24) C(25) 0.9(10) 1_555 1_555 1_555 1_555 yes
C(22) C(26) Ti C(23) 36.9(4) 1_555 1_555 1_555 1_555 yes
C(22) C(26) Ti C(24) 78.5(5) 1_555 1_555 1_555 1_555 yes
C(22) C(26) Ti C(25) 114.7(7) 1_555 1_555 1_555 1_555 yes
C(22) C(26) C(25) C(24) 0(1) 1_555 1_555 1_555 1_555 yes
C(23) Ti C(22) C(26) -116.7(7) 1_555 1_555 1_555 1_555 yes
C(23) Ti C(24) C(25) 116.0(7) 1_555 1_555 1_555 1_555 yes
C(23) Ti C(25) C(24) -37.7(5) 1_555 1_555 1_555 1_555 yes
C(23) Ti C(25) C(26) 79.0(5) 1_555 1_555 1_555 1_555 yes
C(23) Ti C(26) C(25) -77.8(5) 1_555 1_555 1_555 1_555 yes
C(23) C(22) Ti C(24) 37.9(4) 1_555 1_555 1_555 1_555 yes
C(23) C(22) Ti C(25) 78.5(5) 1_555 1_555 1_555 1_555 yes
C(23) C(22) Ti C(26) 116.7(7) 1_555 1_555 1_555 1_555 yes
C(23) C(22) C(26) C(25) 1(1) 1_555 1_555 1_555 1_555 yes
C(23) C(24) Ti C(25) -116.0(7) 1_555 1_555 1_555 1_555 yes
C(23) C(24) Ti C(26) -78.6(5) 1_555 1_555 1_555 1_555 yes
C(23) C(24) C(25) C(26) 0(1) 1_555 1_555 1_555 1_555 yes
C(24) Ti C(22) C(26) -78.8(5) 1_555 1_555 1_555 1_555 yes
C(24) Ti C(25) C(26) 116.7(7) 1_555 1_555 1_555 1_555 yes
C(24) Ti C(26) C(25) -36.2(5) 1_555 1_555 1_555 1_555 yes
C(24) C(23) Ti C(25) 36.7(4) 1_555 1_555 1_555 1_555 yes
C(24) C(23) Ti C(26) 78.4(5) 1_555 1_555 1_555 1_555 yes
C(24) C(23) C(22) C(26) -1.4(10) 1_555 1_555 1_555 1_555 yes
C(24) C(25) Ti C(26) -116.7(7) 1_555 1_555 1_555 1_555 yes
C(25) Ti C(22) C(26) -38.2(5) 1_555 1_555 1_555 1_555 yes
C(25) C(24) Ti C(26) 37.4(5) 1_555 1_555 1_555 1_555 yes
